data_1519144
loop_
_publ_author_name
'Butler, Ian R.'
'Coles, Simon J.'
'Malik, K.M. Abdul'
'Hursthouse, Michael B.'

_publ_section_title
;
 C20H22Cl2FePdS4
;
_journal_name_full 'Crystal Structure Report Archive'
_journal_page_first 1017
_journal_year 1994
_chemical_formula_sum 'C20 H22 Cl2 Fe Pd S4'
_chemical_formula_weight 623.77
_space_group_IT_number 14
_symmetry_cell_setting monoclinic
_symmetry_space_group_name_Hall '-P 2ybc'
_symmetry_space_group_name_H-M 'P 1 21/c 1'
_atom_sites_solution_hydrogens geom
_atom_sites_solution_primary direct
_atom_sites_solution_secondary difmap
_cell_angle_alpha 90.00
_cell_angle_beta 107.619(15)
_cell_angle_gamma 90.00
_cell_formula_units_Z 4
_cell_length_a 12.3174(18)
_cell_length_b 12.9617(9)
_cell_length_c 14.791(3)
_cell_measurement_temperature 120(2)
_cell_volume 2250.7(6)
_computing_cell_refinement REFINE
_computing_data_collection 'MADNES (Pflugrath & Messerschmidt, 1989)'
_computing_data_reduction 'ABSURD (Karaulov, 1992)'
_computing_publication_material SHELXL97
_computing_structure_refinement 'SHELXL97 (Sheldrick, 2008)'
_computing_structure_solution 'SIR92 (Altomare, Cascarano, Giacovazzo & Guaglitardi, 1993)'
_diffrn_ambient_temperature 120(2)
_diffrn_measured_fraction_theta_full 0.876
_diffrn_measured_fraction_theta_max 0.876
_diffrn_measurement_device_type 'Delft instruments FAST area detector'
_diffrn_measurement_method 'Intensity measurements as described by Darr, Drake, Hursthouse & Malik (1993)'
_diffrn_radiation_monochromator graphite
_diffrn_radiation_source 'rotating anode generator'
_diffrn_radiation_type MoK\a
_diffrn_radiation_wavelength 0.71069
_diffrn_reflns_av_R_equivalents 0.0620
_diffrn_reflns_av_sigmaI/netI 0.0526
_diffrn_reflns_limit_h_max 11
_diffrn_reflns_limit_h_min -14
_diffrn_reflns_limit_k_max 15
_diffrn_reflns_limit_k_min -15
_diffrn_reflns_limit_l_max 16
_diffrn_reflns_limit_l_min -17
_diffrn_reflns_number 9468
_diffrn_reflns_theta_full 24.91
_diffrn_reflns_theta_max 24.91
_diffrn_reflns_theta_min 2.13
_exptl_absorpt_coefficient_mu 1.980
_exptl_absorpt_correction_type none
_exptl_crystal_colour unk
_exptl_crystal_density_diffrn 1.841
_exptl_crystal_density_method 'not measured'
_exptl_crystal_description unk
_exptl_crystal_F_000 1248
_exptl_crystal_size_max 0.25
_exptl_crystal_size_mid 0.25
_exptl_crystal_size_min 0.20
_refine_diff_density_max 1.234
_refine_diff_density_min -0.544
_refine_diff_density_rms 0.127
_refine_ls_extinction_method none
_refine_ls_goodness_of_fit_ref 1.013
_refine_ls_hydrogen_treatment constr
_refine_ls_matrix_type full
_refine_ls_number_parameters 275
_refine_ls_number_reflns 3436
_refine_ls_number_restraints 0
_refine_ls_restrained_S_all 1.013
_refine_ls_R_factor_all 0.0379
_refine_ls_R_factor_gt 0.0330
_refine_ls_shift/su_max 0.001
_refine_ls_shift/su_mean 0.000
_refine_ls_structure_factor_coef Fsqd
_refine_ls_weighting_details 'calc w=1/[\s^2^(Fo^2^)+(0.0463P)^2^+0.0000P] where P=(Fo^2^+2Fc^2^)/3'
_refine_ls_weighting_scheme calc
_refine_ls_wR_factor_gt 0.0805
_refine_ls_wR_factor_ref 0.0814
_reflns_number_gt 3037
_reflns_number_total 3436
_reflns_threshold_expression >2\s(I)
_cod_data_source_file eCrystal-1017.cif
_cod_data_source_block s92
_cod_depositor_comments
;
Citation :
Butler, Ian R. and Coles, Simon J. and Malik, K.M. Abdul and 
Hursthouse, Michael B. (1994) 
University of Southampton, Crystal Structure Report Archive. 
(doi:10.5258/ecrystals/1017)

http://ecrystals.chem.soton.ac.uk/1017/
;
_cod_original_sg_symbol_H-M P2(1)/c
_cod_database_code 1519144

loop_
_symmetry_equiv_pos_as_xyz
'x, y, z'
'-x, y+1/2, -z+1/2'
'-x, -y, -z'
'x, -y-1/2, z-1/2'

loop_
_atom_site_label
_atom_site_type_symbol
_atom_site_fract_x
_atom_site_fract_y
_atom_site_fract_z
_atom_site_U_iso_or_equiv
_atom_site_adp_type
_atom_site_occupancy
_atom_site_symmetry_multiplicity
_atom_site_calc_flag
_atom_site_refinement_flags
_atom_site_disorder_assembly
_atom_site_disorder_group
Pd Pd 0.28942(2) 0.233142(19) 0.357448(19) 0.01576(12) Uani 1 1 d . . .
Fe Fe 0.21112(5) -0.28133(4) 0.37885(4) 0.01648(15) Uani 1 1 d . . .
Cl1 Cl 0.43469(8) 0.34270(7) 0.34793(7) 0.0298(2) Uani 1 1 d . . .
Cl2 Cl 0.17364(8) 0.37749(6) 0.34527(7) 0.0260(2) Uani 1 1 d . . .
S1 S 0.13283(8) 0.13817(6) 0.36460(6) 0.0174(2) Uani 1 1 d . . .
S2 S 0.27603(8) 0.01697(7) 0.53415(6) 0.0206(2) Uani 1 1 d . . .
S3 S 0.41547(8) 0.09738(6) 0.36859(6) 0.0185(2) Uani 1 1 d . . .
S4 S 0.23716(8) -0.00481(7) 0.20763(6) 0.0199(2) Uani 1 1 d . . .
C1 C 0.1686(3) 0.0166(3) 0.4243(2) 0.0157(8) Uani 1 1 d . . .
C2 C 0.2124(4) 0.1053(3) 0.6002(3) 0.0275(9) Uani 1 1 d . . .
H2A H 0.1462 0.0724 0.6103 0.040(13) Uiso 1 1 calc R . .
H2B H 0.2669 0.1180 0.6620 0.034(11) Uiso 1 1 calc R . .
C3 C 0.1765(4) 0.2081(3) 0.5504(3) 0.0280(10) Uani 1 1 d . . .
H3A H 0.1503 0.2529 0.5920 0.032(11) Uiso 1 1 calc R . .
H3B H 0.2426 0.2403 0.5398 0.034(12) Uiso 1 1 calc R . .
C4 C 0.0835(3) 0.2000(3) 0.4564(3) 0.0251(9) Uani 1 1 d . . .
H4A H 0.0558 0.2687 0.4354 0.058(15) Uiso 1 1 calc R . .
H4B H 0.0205 0.1607 0.4652 0.042(13) Uiso 1 1 calc R . .
C5 C 0.1081(3) -0.0650(2) 0.3804(2) 0.0147(8) Uani 1 1 d . . .
H5 H 0.0568 -0.0512 0.3212 0.022(10) Uiso 1 1 calc R . .
C6 C 0.1105(3) -0.1713(3) 0.4112(2) 0.0171(8) Uani 1 1 d . . .
C7 C 0.0418(3) -0.2487(3) 0.3509(3) 0.0215(8) Uani 1 1 d . . .
H7 H -0.0105 -0.2369 0.2916 0.039(12) Uiso 1 1 calc R . .
C8 C 0.0663(3) -0.3456(3) 0.3961(3) 0.0246(9) Uani 1 1 d . . .
H8 H 0.0339 -0.4084 0.3718 0.011(9) Uiso 1 1 calc R . .
C9 C 0.1493(3) -0.3297(3) 0.4853(3) 0.0239(9) Uani 1 1 d . . .
H9 H 0.1798 -0.3807 0.5300 0.011(9) Uiso 1 1 calc R . .
C10 C 0.1783(3) -0.2236(3) 0.4951(3) 0.0194(8) Uani 1 1 d . . .
H10 H 0.2316 -0.1932 0.5467 0.020(10) Uiso 1 1 calc R . .
C11 C 0.3423(3) -0.0176(3) 0.3182(2) 0.0168(8) Uani 1 1 d . . .
C12 C 0.3264(3) 0.0418(3) 0.1370(3) 0.0247(9) Uani 1 1 d . . .
H12A H 0.3765 -0.0135 0.1304 0.046(13) Uiso 1 1 calc R . .
H12B H 0.2778 0.0595 0.0740 0.026(10) Uiso 1 1 calc R . .
C13 C 0.3982(3) 0.1350(3) 0.1793(3) 0.0273(9) Uani 1 1 d . . .
H13A H 0.4389 0.1571 0.1359 0.029(11) Uiso 1 1 calc R . .
H13B H 0.3475 0.1907 0.1840 0.031(11) Uiso 1 1 calc R . .
C14 C 0.4835(3) 0.1188(3) 0.2758(3) 0.0255(9) Uani 1 1 d . . .
H14A H 0.5326 0.1788 0.2922 0.024(10) Uiso 1 1 calc R . .
H14B H 0.5308 0.0597 0.2732 0.016(9) Uiso 1 1 calc R . .
C15 C 0.3764(3) -0.1058(3) 0.3667(3) 0.0173(8) Uani 1 1 d . . .
H15 H 0.4316 -0.0976 0.4251 0.007(8) Uiso 1 1 calc R . .
C16 C 0.3407(3) -0.2116(3) 0.3422(3) 0.0201(8) Uani 1 1 d . . .
C17 C 0.2588(4) -0.2561(3) 0.2601(3) 0.0260(9) Uani 1 1 d . . .
H17 H 0.2167 -0.2205 0.2063 0.023(11) Uiso 1 1 calc R . .
C18 C 0.2538(4) -0.3636(3) 0.2761(3) 0.0287(10) Uani 1 1 d . . .
H18 H 0.2080 -0.4107 0.2341 0.029(11) Uiso 1 1 calc R . .
C19 C 0.3305(4) -0.3876(3) 0.3669(3) 0.0295(10) Uani 1 1 d . . .
H19 H 0.3435 -0.4528 0.3943 0.023(10) Uiso 1 1 calc R . .
C20 C 0.3834(3) -0.2947(3) 0.4080(3) 0.0249(9) Uani 1 1 d . . .
H20 H 0.4368 -0.2884 0.4675 0.023(11) Uiso 1 1 calc R . .

loop_
_atom_site_aniso_label
_atom_site_aniso_U_11
_atom_site_aniso_U_22
_atom_site_aniso_U_33
_atom_site_aniso_U_23
_atom_site_aniso_U_13
_atom_site_aniso_U_12
Pd 0.01656(19) 0.01103(16) 0.01831(18) -0.00028(11) 0.00319(13) -0.00168(11)
Fe 0.0206(3) 0.0121(3) 0.0190(3) 0.0000(2) 0.0094(2) 0.0006(2)
Cl1 0.0238(6) 0.0182(4) 0.0457(6) 0.0016(4) 0.0078(5) -0.0068(4)
Cl2 0.0288(6) 0.0130(4) 0.0355(6) -0.0001(4) 0.0087(5) 0.0013(4)
S1 0.0175(5) 0.0142(4) 0.0202(5) 0.0015(4) 0.0052(4) 0.0012(4)
S2 0.0219(5) 0.0202(4) 0.0164(5) -0.0021(4) 0.0010(4) 0.0005(4)
S3 0.0157(5) 0.0150(4) 0.0232(5) -0.0001(4) 0.0037(4) -0.0014(4)
S4 0.0210(5) 0.0202(4) 0.0181(5) -0.0010(4) 0.0051(4) -0.0021(4)
C1 0.016(2) 0.0183(17) 0.0156(19) 0.0019(14) 0.0091(16) 0.0022(16)
C2 0.036(3) 0.028(2) 0.019(2) -0.0052(17) 0.0106(19) -0.0034(19)
C3 0.041(3) 0.0219(18) 0.027(2) -0.0069(17) 0.020(2) -0.0025(19)
C4 0.029(2) 0.0192(18) 0.033(2) -0.0016(17) 0.0182(19) 0.0053(18)
C5 0.0149(19) 0.0186(17) 0.0118(18) 0.0010(14) 0.0061(15) 0.0036(15)
C6 0.017(2) 0.0166(17) 0.0211(19) -0.0013(15) 0.0115(16) 0.0020(15)
C7 0.018(2) 0.0211(18) 0.025(2) -0.0011(17) 0.0057(18) -0.0032(17)
C8 0.026(2) 0.0169(18) 0.037(2) 0.0001(17) 0.019(2) -0.0034(17)
C9 0.032(2) 0.0189(18) 0.027(2) 0.0077(17) 0.0182(19) 0.0018(17)
C10 0.022(2) 0.0200(18) 0.018(2) 0.0005(15) 0.0094(17) 0.0015(16)
C11 0.017(2) 0.0178(18) 0.0167(19) -0.0035(15) 0.0064(16) 0.0008(16)
C12 0.030(2) 0.0267(19) 0.017(2) 0.0032(16) 0.0076(18) 0.0059(18)
C13 0.031(2) 0.025(2) 0.033(2) 0.0075(18) 0.020(2) -0.0001(19)
C14 0.019(2) 0.0235(19) 0.037(2) 0.0032(17) 0.0140(19) -0.0043(17)
C15 0.015(2) 0.0210(18) 0.019(2) -0.0021(15) 0.0107(17) 0.0028(16)
C16 0.023(2) 0.0199(18) 0.023(2) 0.0002(16) 0.0154(18) 0.0014(17)
C17 0.037(3) 0.0228(18) 0.023(2) -0.0058(17) 0.016(2) -0.0050(19)
C18 0.042(3) 0.0194(18) 0.037(2) -0.0093(18) 0.029(2) -0.0048(19)
C19 0.036(3) 0.0148(19) 0.048(3) -0.0004(18) 0.028(2) 0.0045(18)
C20 0.023(2) 0.0171(18) 0.038(3) 0.0032(17) 0.014(2) 0.0031(17)

loop_
_atom_type_symbol
_atom_type_description
_atom_type_scat_dispersion_real
_atom_type_scat_dispersion_imag
_atom_type_scat_source
C C 0.0033 0.0016 'International Tables Vol C Tables 4.2.6.8 and 6.1.1.4'
H H 0.0000 0.0000 'International Tables Vol C Tables 4.2.6.8 and 6.1.1.4'
S S 0.1246 0.1234 'International Tables Vol C Tables 4.2.6.8 and 6.1.1.4'
Cl Cl 0.1484 0.1585 'International Tables Vol C Tables 4.2.6.8 and 6.1.1.4'
Fe Fe 0.3010 0.8450 'International Tables Vol C Tables 4.2.6.8 and 6.1.1.4'
Pd Pd -1.1770 1.0070 'International Tables Vol C Tables 4.2.6.8 and 6.1.1.4'

loop_
_geom_angle_atom_site_label_1
_geom_angle_atom_site_label_2
_geom_angle_atom_site_label_3
_geom_angle
_geom_angle_site_symmetry_1
_geom_angle_site_symmetry_3
S1 Pd S3 98.18(3) . .
S1 Pd Cl1 174.29(3) . .
S3 Pd Cl1 87.52(3) . .
S1 Pd Cl2 86.08(3) . .
S3 Pd Cl2 175.74(3) . .
Cl1 Pd Cl2 88.23(4) . .
C10 Fe C6 41.46(14) . .
C10 Fe C17 148.80(14) . .
C6 Fe C17 116.34(15) . .
C10 Fe C20 108.31(16) . .
C6 Fe C20 132.61(15) . .
C17 Fe C20 69.13(17) . .
C10 Fe C9 40.76(14) . .
C6 Fe C9 68.85(14) . .
C17 Fe C9 169.70(15) . .
C20 Fe C9 114.64(16) . .
C10 Fe C7 69.00(15) . .
C6 Fe C7 41.17(14) . .
C17 Fe C7 109.54(16) . .
C20 Fe C7 172.94(14) . .
C9 Fe C7 67.93(15) . .
C10 Fe C16 115.76(15) . .
C6 Fe C16 109.40(14) . .
C17 Fe C16 41.37(15) . .
C20 Fe C16 41.29(14) . .
C9 Fe C16 147.41(16) . .
C7 Fe C16 133.27(15) . .
C10 Fe C18 169.44(15) . .
C6 Fe C18 147.98(16) . .
C17 Fe C18 40.56(15) . .
C20 Fe C18 68.22(17) . .
C9 Fe C18 130.54(15) . .
C7 Fe C18 115.61(17) . .
C16 Fe C18 68.74(15) . .
C10 Fe C8 68.89(15) . .
C6 Fe C8 69.00(14) . .
C17 Fe C8 131.25(16) . .
C20 Fe C8 145.69(15) . .
C9 Fe C8 40.50(15) . .
C7 Fe C8 40.31(14) . .
C16 Fe C8 171.60(15) . .
C18 Fe C8 107.96(15) . .
C10 Fe C19 130.60(15) . .
C6 Fe C19 170.98(16) . .
C17 Fe C19 68.57(16) . .
C20 Fe C19 40.38(15) . .
C9 Fe C19 107.61(15) . .
C7 Fe C19 146.26(15) . .
C16 Fe C19 68.79(14) . .
C18 Fe C19 40.48(16) . .
C8 Fe C19 114.12(15) . .
C1 S1 C4 96.11(16) . .
C1 S1 Pd 113.89(12) . .
C4 S1 Pd 105.57(13) . .
C1 S2 C2 99.87(17) . .
C11 S3 C14 95.84(17) . .
C11 S3 Pd 111.18(12) . .
C14 S3 Pd 106.25(13) . .
C11 S4 C12 99.29(17) . .
C5 C1 S2 127.0(3) . .
C5 C1 S1 115.8(3) . .
S2 C1 S1 117.16(19) . .
C3 C2 S2 113.4(3) . .
C3 C2 H2A 108.9 . .
S2 C2 H2A 108.9 . .
C3 C2 H2B 108.9 . .
S2 C2 H2B 108.9 . .
H2A C2 H2B 107.7 . .
C4 C3 C2 114.4(3) . .
C4 C3 H3A 108.7 . .
C2 C3 H3A 108.7 . .
C4 C3 H3B 108.7 . .
C2 C3 H3B 108.7 . .
H3A C3 H3B 107.6 . .
C3 C4 S1 112.5(3) . .
C3 C4 H4A 109.1 . .
S1 C4 H4A 109.1 . .
C3 C4 H4B 109.1 . .
S1 C4 H4B 109.1 . .
H4A C4 H4B 107.8 . .
C1 C5 C6 129.9(3) . .
C1 C5 H5 115.0 . .
C6 C5 H5 115.0 . .
C7 C6 C10 106.6(3) . .
C7 C6 C5 121.1(3) . .
C10 C6 C5 132.1(3) . .
C7 C6 Fe 69.6(2) . .
C10 C6 Fe 68.8(2) . .
C5 C6 Fe 123.2(2) . .
C8 C7 C6 109.0(3) . .
C8 C7 Fe 70.2(2) . .
C6 C7 Fe 69.2(2) . .
C8 C7 H7 125.5 . .
C6 C7 H7 125.5 . .
Fe C7 H7 126.7 . .
C7 C8 C9 107.6(3) . .
C7 C8 Fe 69.5(2) . .
C9 C8 Fe 69.4(2) . .
C7 C8 H8 126.2 . .
C9 C8 H8 126.2 . .
Fe C8 H8 126.5 . .
C10 C9 C8 108.9(3) . .
C10 C9 Fe 68.9(2) . .
C8 C9 Fe 70.1(2) . .
C10 C9 H9 125.5 . .
C8 C9 H9 125.5 . .
Fe C9 H9 127.0 . .
C9 C10 C6 107.8(3) . .
C9 C10 Fe 70.3(2) . .
C6 C10 Fe 69.8(2) . .
C9 C10 H10 126.1 . .
C6 C10 H10 126.1 . .
Fe C10 H10 125.4 . .
C15 C11 S4 126.7(3) . .
C15 C11 S3 116.7(3) . .
S4 C11 S3 116.50(19) . .
C13 C12 S4 113.7(3) . .
C13 C12 H12A 108.8 . .
S4 C12 H12A 108.8 . .
C13 C12 H12B 108.8 . .
S4 C12 H12B 108.8 . .
H12A C12 H12B 107.7 . .
C14 C13 C12 115.6(3) . .
C14 C13 H13A 108.4 . .
C12 C13 H13A 108.4 . .
C14 C13 H13B 108.4 . .
C12 C13 H13B 108.4 . .
H13A C13 H13B 107.4 . .
C13 C14 S3 112.6(3) . .
C13 C14 H14A 109.1 . .
S3 C14 H14A 109.1 . .
C13 C14 H14B 109.1 . .
S3 C14 H14B 109.1 . .
H14A C14 H14B 107.8 . .
C11 C15 C16 130.3(4) . .
C11 C15 H15 114.9 . .
C16 C15 H15 114.9 . .
C20 C16 C17 106.8(3) . .
C20 C16 C15 121.1(3) . .
C17 C16 C15 132.0(3) . .
C20 C16 Fe 69.2(2) . .
C17 C16 Fe 69.1(2) . .
C15 C16 Fe 123.5(3) . .
C18 C17 C16 107.9(4) . .
C18 C17 Fe 70.2(2) . .
C16 C17 Fe 69.5(2) . .
C18 C17 H17 126.1 . .
C16 C17 H17 126.1 . .
Fe C17 H17 125.8 . .
C17 C18 C19 108.8(4) . .
C17 C18 Fe 69.3(2) . .
C19 C18 Fe 70.1(2) . .
C17 C18 H18 125.6 . .
C19 C18 H18 125.6 . .
Fe C18 H18 126.6 . .
C20 C19 C18 107.9(3) . .
C20 C19 Fe 69.0(2) . .
C18 C19 Fe 69.4(2) . .
C20 C19 H19 126.0 . .
C18 C19 H19 126.0 . .
Fe C19 H19 127.1 . .
C19 C20 C16 108.6(4) . .
C19 C20 Fe 70.6(2) . .
C16 C20 Fe 69.5(2) . .
C19 C20 H20 125.7 . .
C16 C20 H20 125.7 . .
Fe C20 H20 125.8 . .

loop_
_geom_bond_atom_site_label_1
_geom_bond_atom_site_label_2
_geom_bond_distance
_geom_bond_site_symmetry_2
Pd S1 2.3175(9) .
Pd S3 2.3193(9) .
Pd Cl1 2.3217(10) .
Pd Cl2 2.3262(9) .
Fe C10 2.026(4) .
Fe C6 2.039(3) .
Fe C17 2.040(4) .
Fe C20 2.041(4) .
Fe C9 2.044(4) .
Fe C7 2.044(4) .
Fe C16 2.045(4) .
Fe C18 2.052(4) .
Fe C8 2.053(4) .
Fe C19 2.061(4) .
S1 C1 1.795(3) .
S1 C4 1.832(4) .
S2 C1 1.757(4) .
S2 C2 1.828(4) .
S3 C11 1.784(3) .
S3 C14 1.832(4) .
S4 C11 1.760(4) .
S4 C12 1.833(4) .
C1 C5 1.343(5) .
C2 C3 1.523(5) .
C2 H2A 0.9700 .
C2 H2B 0.9700 .
C3 C4 1.513(6) .
C3 H3A 0.9700 .
C3 H3B 0.9700 .
C4 H4A 0.9700 .
C4 H4B 0.9700 .
C5 C6 1.449(5) .
C5 H5 0.9300 .
C6 C7 1.436(5) .
C6 C10 1.439(5) .
C7 C8 1.412(5) .
C7 H7 0.9300 .
C8 C9 1.418(5) .
C8 H8 0.9300 .
C9 C10 1.417(5) .
C9 H9 0.9300 .
C10 H10 0.9300 .
C11 C15 1.347(5) .
C12 C13 1.516(5) .
C12 H12A 0.9700 .
C12 H12B 0.9700 .
C13 C14 1.509(5) .
C13 H13A 0.9700 .
C13 H13B 0.9700 .
C14 H14A 0.9700 .
C14 H14B 0.9700 .
C15 C16 1.453(5) .
C15 H15 0.9300 .
C16 C20 1.441(5) .
C16 C17 1.443(5) .
C17 C18 1.418(5) .
C17 H17 0.9300 .
C18 C19 1.423(6) .
C18 H18 0.9300 .
C19 C20 1.416(5) .
C19 H19 0.9300 .
C20 H20 0.9300 .

loop_
_geom_torsion_atom_site_label_1
_geom_torsion_atom_site_label_2
_geom_torsion_atom_site_label_3
_geom_torsion_atom_site_label_4
_geom_torsion
_geom_torsion_site_symmetry_1
_geom_torsion_site_symmetry_2
_geom_torsion_site_symmetry_3
_geom_torsion_site_symmetry_4
S3 Pd S1 C1 25.33(13) . . . .
Cl2 Pd S1 C1 -154.80(13) . . . .
S3 Pd S1 C4 129.48(13) . . . .
Cl2 Pd S1 C4 -50.66(13) . . . .
S1 Pd S3 C11 30.09(13) . . . .
Cl1 Pd S3 C11 -149.50(13) . . . .
S1 Pd S3 C14 133.19(13) . . . .
Cl1 Pd S3 C14 -46.40(14) . . . .
C2 S2 C1 C5 -119.2(3) . . . .
C2 S2 C1 S1 59.4(2) . . . .
C4 S1 C1 C5 116.3(3) . . . .
Pd S1 C1 C5 -133.6(2) . . . .
C4 S1 C1 S2 -62.4(2) . . . .
Pd S1 C1 S2 47.6(2) . . . .
C1 S2 C2 C3 -53.3(3) . . . .
S2 C2 C3 C4 63.7(4) . . . .
C2 C3 C4 S1 -69.5(4) . . . .
C1 S1 C4 C3 61.6(3) . . . .
Pd S1 C4 C3 -55.3(3) . . . .
S2 C1 C5 C6 2.6(6) . . . .
S1 C1 C5 C6 -176.0(3) . . . .
C1 C5 C6 C7 -177.0(4) . . . .
C1 C5 C6 C10 -1.8(7) . . . .
C1 C5 C6 Fe -92.3(4) . . . .
C10 Fe C6 C7 -118.2(3) . . . .
C17 Fe C6 C7 90.0(2) . . . .
C20 Fe C6 C7 175.2(2) . . . .
C9 Fe C6 C7 -80.2(2) . . . .
C16 Fe C6 C7 134.5(2) . . . .
C18 Fe C6 C7 53.8(4) . . . .
C8 Fe C6 C7 -36.7(2) . . . .
C17 Fe C6 C10 -151.8(2) . . . .
C20 Fe C6 C10 -66.6(3) . . . .
C9 Fe C6 C10 37.9(2) . . . .
C7 Fe C6 C10 118.2(3) . . . .
C16 Fe C6 C10 -107.3(2) . . . .
C18 Fe C6 C10 172.0(3) . . . .
C8 Fe C6 C10 81.5(2) . . . .
C10 Fe C6 C5 127.2(4) . . . .
C17 Fe C6 C5 -24.5(4) . . . .
C20 Fe C6 C5 60.6(4) . . . .
C9 Fe C6 C5 165.2(3) . . . .
C7 Fe C6 C5 -114.6(4) . . . .
C16 Fe C6 C5 19.9(3) . . . .
C18 Fe C6 C5 -60.7(4) . . . .
C8 Fe C6 C5 -151.3(3) . . . .
C10 C6 C7 C8 0.0(4) . . . .
C5 C6 C7 C8 176.3(3) . . . .
Fe C6 C7 C8 59.1(3) . . . .
C10 C6 C7 Fe -59.1(2) . . . .
C5 C6 C7 Fe 117.2(3) . . . .
C10 Fe C7 C8 -81.7(2) . . . .
C6 Fe C7 C8 -120.4(3) . . . .
C17 Fe C7 C8 131.5(2) . . . .
C9 Fe C7 C8 -37.8(2) . . . .
C16 Fe C7 C8 172.1(2) . . . .
C18 Fe C7 C8 87.9(2) . . . .
C19 Fe C7 C8 51.1(4) . . . .
C10 Fe C7 C6 38.7(2) . . . .
C17 Fe C7 C6 -108.0(2) . . . .
C9 Fe C7 C6 82.7(2) . . . .
C16 Fe C7 C6 -67.5(3) . . . .
C18 Fe C7 C6 -151.7(2) . . . .
C8 Fe C7 C6 120.4(3) . . . .
C19 Fe C7 C6 171.6(2) . . . .
C6 C7 C8 C9 0.7(4) . . . .
Fe C7 C8 C9 59.1(3) . . . .
C6 C7 C8 Fe -58.5(3) . . . .
C10 Fe C8 C7 82.0(2) . . . .
C6 Fe C8 C7 37.4(2) . . . .
C17 Fe C8 C7 -69.7(3) . . . .
C20 Fe C8 C7 173.8(3) . . . .
C9 Fe C8 C7 119.1(3) . . . .
C18 Fe C8 C7 -108.7(2) . . . .
C19 Fe C8 C7 -151.7(2) . . . .
C10 Fe C8 C9 -37.0(2) . . . .
C6 Fe C8 C9 -81.6(2) . . . .
C17 Fe C8 C9 171.2(2) . . . .
C20 Fe C8 C9 54.8(3) . . . .
C7 Fe C8 C9 -119.1(3) . . . .
C18 Fe C8 C9 132.3(2) . . . .
C19 Fe C8 C9 89.2(2) . . . .
C7 C8 C9 C10 -1.1(4) . . . .
Fe C8 C9 C10 58.1(3) . . . .
C7 C8 C9 Fe -59.2(3) . . . .
C6 Fe C9 C10 -38.6(2) . . . .
C17 Fe C9 C10 -160.7(8) . . . .
C20 Fe C9 C10 89.8(2) . . . .
C7 Fe C9 C10 -83.0(2) . . . .
C16 Fe C9 C10 54.6(4) . . . .
C18 Fe C9 C10 171.5(2) . . . .
C8 Fe C9 C10 -120.6(3) . . . .
C19 Fe C9 C10 132.6(2) . . . .
C10 Fe C9 C8 120.6(3) . . . .
C6 Fe C9 C8 82.0(2) . . . .
C17 Fe C9 C8 -40.1(10) . . . .
C20 Fe C9 C8 -149.6(2) . . . .
C7 Fe C9 C8 37.6(2) . . . .
C16 Fe C9 C8 175.2(3) . . . .
C18 Fe C9 C8 -67.9(3) . . . .
C19 Fe C9 C8 -106.8(2) . . . .
C8 C9 C10 C6 1.1(4) . . . .
Fe C9 C10 C6 59.9(2) . . . .
C8 C9 C10 Fe -58.8(3) . . . .
C7 C6 C10 C9 -0.7(4) . . . .
C5 C6 C10 C9 -176.4(4) . . . .
Fe C6 C10 C9 -60.3(2) . . . .
C7 C6 C10 Fe 59.6(2) . . . .
C5 C6 C10 Fe -116.1(4) . . . .
C6 Fe C10 C9 118.6(3) . . . .
C17 Fe C10 C9 173.5(3) . . . .
C20 Fe C10 C9 -106.8(2) . . . .
C7 Fe C10 C9 80.1(2) . . . .
C16 Fe C10 C9 -150.8(2) . . . .
C18 Fe C10 C9 -37.7(10) . . . .
C8 Fe C10 C9 36.8(2) . . . .
C19 Fe C10 C9 -67.4(3) . . . .
C17 Fe C10 C6 54.9(4) . . . .
C20 Fe C10 C6 134.6(2) . . . .
C9 Fe C10 C6 -118.6(3) . . . .
C7 Fe C10 C6 -38.4(2) . . . .
C16 Fe C10 C6 90.6(2) . . . .
C18 Fe C10 C6 -156.3(8) . . . .
C8 Fe C10 C6 -81.8(2) . . . .
C19 Fe C10 C6 174.0(2) . . . .
C12 S4 C11 C15 -115.6(3) . . . .
C12 S4 C11 S3 61.3(2) . . . .
C14 S3 C11 C15 112.6(3) . . . .
Pd S3 C11 C15 -137.5(3) . . . .
C14 S3 C11 S4 -64.6(2) . . . .
Pd S3 C11 S4 45.3(2) . . . .
C11 S4 C12 C13 -52.7(3) . . . .
S4 C12 C13 C14 61.6(4) . . . .
C12 C13 C14 S3 -67.5(4) . . . .
C11 S3 C14 C13 61.6(3) . . . .
Pd S3 C14 C13 -52.5(3) . . . .
S4 C11 C15 C16 1.8(6) . . . .
S3 C11 C15 C16 -175.1(3) . . . .
C11 C15 C16 C20 -175.8(4) . . . .
C11 C15 C16 C17 -0.2(7) . . . .
C11 C15 C16 Fe -91.4(5) . . . .
C10 Fe C16 C20 88.8(2) . . . .
C6 Fe C16 C20 133.4(2) . . . .
C17 Fe C16 C20 -118.4(3) . . . .
C9 Fe C16 C20 52.5(4) . . . .
C7 Fe C16 C20 173.5(2) . . . .
C18 Fe C16 C20 -80.8(2) . . . .
C19 Fe C16 C20 -37.2(2) . . . .
C10 Fe C16 C17 -152.8(2) . . . .
C6 Fe C16 C17 -108.2(2) . . . .
C20 Fe C16 C17 118.4(3) . . . .
C9 Fe C16 C17 171.0(3) . . . .
C7 Fe C16 C17 -68.0(3) . . . .
C18 Fe C16 C17 37.7(2) . . . .
C19 Fe C16 C17 81.2(2) . . . .
C10 Fe C16 C15 -25.5(4) . . . .
C6 Fe C16 C15 19.1(4) . . . .
C17 Fe C16 C15 127.3(4) . . . .
C20 Fe C16 C15 -114.3(4) . . . .
C9 Fe C16 C15 -61.7(4) . . . .
C7 Fe C16 C15 59.3(4) . . . .
C18 Fe C16 C15 165.0(4) . . . .
C19 Fe C16 C15 -151.5(4) . . . .
C20 C16 C17 C18 -0.8(4) . . . .
C15 C16 C17 C18 -176.8(4) . . . .
Fe C16 C17 C18 -59.9(3) . . . .
C20 C16 C17 Fe 59.2(3) . . . .
C15 C16 C17 Fe -116.9(4) . . . .
C10 Fe C17 C18 171.6(3) . . . .
C6 Fe C17 C18 -151.2(2) . . . .
C20 Fe C17 C18 80.5(3) . . . .
C9 Fe C17 C18 -33.0(10) . . . .
C7 Fe C17 C18 -106.9(3) . . . .
C16 Fe C17 C18 118.9(4) . . . .
C8 Fe C17 C18 -66.8(3) . . . .
C19 Fe C17 C18 37.1(3) . . . .
C10 Fe C17 C16 52.7(4) . . . .
C6 Fe C17 C16 89.9(2) . . . .
C20 Fe C17 C16 -38.4(2) . . . .
C9 Fe C17 C16 -151.9(8) . . . .
C7 Fe C17 C16 134.2(2) . . . .
C18 Fe C17 C16 -118.9(4) . . . .
C8 Fe C17 C16 174.3(2) . . . .
C19 Fe C17 C16 -81.8(2) . . . .
C16 C17 C18 C19 0.4(4) . . . .
Fe C17 C18 C19 -59.1(3) . . . .
C16 C17 C18 Fe 59.5(3) . . . .
C10 Fe C18 C17 -155.6(8) . . . .
C6 Fe C18 C17 54.5(4) . . . .
C20 Fe C18 C17 -82.9(3) . . . .
C9 Fe C18 C17 172.6(2) . . . .
C7 Fe C18 C17 90.6(3) . . . .
C16 Fe C18 C17 -38.4(3) . . . .
C8 Fe C18 C17 133.4(3) . . . .
C19 Fe C18 C17 -120.2(4) . . . .
C10 Fe C18 C19 -35.4(10) . . . .
C6 Fe C18 C19 174.7(2) . . . .
C17 Fe C18 C19 120.2(4) . . . .
C20 Fe C18 C19 37.3(2) . . . .
C9 Fe C18 C19 -67.1(3) . . . .
C7 Fe C18 C19 -149.2(2) . . . .
C16 Fe C18 C19 81.8(2) . . . .
C8 Fe C18 C19 -106.4(2) . . . .
C17 C18 C19 C20 0.1(4) . . . .
Fe C18 C19 C20 -58.5(3) . . . .
C17 C18 C19 Fe 58.6(3) . . . .
C10 Fe C19 C20 -68.3(3) . . . .
C17 Fe C19 C20 82.6(3) . . . .
C9 Fe C19 C20 -107.6(2) . . . .
C7 Fe C19 C20 176.0(3) . . . .
C16 Fe C19 C20 38.0(2) . . . .
C18 Fe C19 C20 119.7(3) . . . .
C8 Fe C19 C20 -150.5(2) . . . .
C10 Fe C19 C18 172.0(2) . . . .
C17 Fe C19 C18 -37.1(2) . . . .
C20 Fe C19 C18 -119.7(3) . . . .
C9 Fe C19 C18 132.7(2) . . . .
C7 Fe C19 C18 56.3(4) . . . .
C16 Fe C19 C18 -81.7(2) . . . .
C8 Fe C19 C18 89.8(2) . . . .
C18 C19 C20 C16 -0.6(4) . . . .
Fe C19 C20 C16 -59.3(3) . . . .
C18 C19 C20 Fe 58.7(3) . . . .
C17 C16 C20 C19 0.9(4) . . . .
C15 C16 C20 C19 177.4(3) . . . .
Fe C16 C20 C19 60.0(3) . . . .
C17 C16 C20 Fe -59.1(3) . . . .
C15 C16 C20 Fe 117.5(3) . . . .
C10 Fe C20 C19 132.0(2) . . . .
C6 Fe C20 C19 171.8(2) . . . .
C17 Fe C20 C19 -81.1(3) . . . .
C9 Fe C20 C19 88.5(3) . . . .
C16 Fe C20 C19 -119.5(3) . . . .
C18 Fe C20 C19 -37.4(2) . . . .
C8 Fe C20 C19 52.8(4) . . . .
C10 Fe C20 C16 -108.5(2) . . . .
C6 Fe C20 C16 -68.7(3) . . . .
C17 Fe C20 C16 38.5(2) . . . .
C9 Fe C20 C16 -151.9(2) . . . .
C18 Fe C20 C16 82.1(2) . . . .
C8 Fe C20 C16 172.4(3) . . . .
C19 Fe C20 C16 119.5(3) . . . .
